data_7237575
loop_
_publ_author_name
'Lu, Guang-Zhao'
'Liu, Liang'
'Tu, Zhen-Long'
'Zhou, Yong-Hui'
'Zheng, You-Xuan'

_publ_section_title
;
 Two green iridium(iii) complexes containing the electron-transporting
 group of 4-phenyl-4H-1,2,4-triazole for highly efficient OLEDs
;
_journal_issue 7
_journal_name_full 'Journal of Materials Chemistry C'
_journal_page_first 2022
_journal_paper_doi 10.1039/C8TC06010J
_journal_volume 7
_journal_year 2019
_chemical_formula_sum 'C88 H48 F24 Ir2 N14 O2'
_chemical_formula_weight 2173.80
_space_group_crystal_system triclinic
_space_group_IT_number 2
_space_group_name_Hall '-P 1'
_space_group_name_H-M_alt 'P -1'
_atom_sites_solution_hydrogens geom
_audit_creation_method SHELXL-2014/7
_audit_update_record
;
2018-03-26 deposited with the CCDC.
2019-01-28 downloaded from the CCDC.
;
_cell_angle_alpha 97.891(3)
_cell_angle_beta 90.762(3)
_cell_angle_gamma 115.608(3)
_cell_formula_units_Z 2
_cell_length_a 15.012(2)
_cell_length_b 16.240(2)
_cell_length_c 20.022(3)
_cell_measurement_reflns_used 5734
_cell_measurement_temperature 296(2)
_cell_measurement_theta_max 25.33
_cell_measurement_theta_min 2.34
_cell_volume 4345.7(10)
_computing_cell_refinement 'Bruker SAINT'
_computing_data_collection 'Bruker APEX2'
_computing_data_reduction 'Bruker SAINT'
_computing_molecular_graphics 'Bruker SHELXTL'
_computing_publication_material 'Bruker SHELXTL'
_computing_structure_refinement 'SHELXL-2014 (Sheldrick 2014)'
_computing_structure_solution 'SHELXS-97 (Sheldrick 2008)'
_diffrn_ambient_temperature 296(2)
_diffrn_measured_fraction_theta_full 0.993
_diffrn_measured_fraction_theta_max 0.993
_diffrn_measurement_device_type 'Bruker APEX-II CCD'
_diffrn_measurement_method '\f and \w scans'
_diffrn_radiation_type MoK\a
_diffrn_radiation_wavelength 0.71073
_diffrn_reflns_av_R_equivalents 0.0447
_diffrn_reflns_av_unetI/netI 0.0859
_diffrn_reflns_Laue_measured_fraction_full 0.993
_diffrn_reflns_Laue_measured_fraction_max 0.993
_diffrn_reflns_limit_h_max 16
_diffrn_reflns_limit_h_min -17
_diffrn_reflns_limit_k_max 18
_diffrn_reflns_limit_k_min -19
_diffrn_reflns_limit_l_max 23
_diffrn_reflns_limit_l_min -23
_diffrn_reflns_number 24550
_diffrn_reflns_point_group_measured_fraction_full 0.993
_diffrn_reflns_point_group_measured_fraction_max 0.993
_diffrn_reflns_theta_full 25.009
_diffrn_reflns_theta_max 25.009
_diffrn_reflns_theta_min 1.408
_exptl_absorpt_coefficient_mu 3.167
_exptl_crystal_density_diffrn 1.661
_exptl_crystal_F_000 2120
_exptl_crystal_size_max 0.260
_exptl_crystal_size_mid 0.240
_exptl_crystal_size_min 0.220
_refine_diff_density_max 1.832
_refine_diff_density_min -2.537
_refine_diff_density_rms 0.152
_refine_ls_extinction_method none
_refine_ls_goodness_of_fit_ref 1.034
_refine_ls_hydrogen_treatment constr
_refine_ls_matrix_type full
_refine_ls_number_parameters 1228
_refine_ls_number_reflns 15223
_refine_ls_number_restraints 737
_refine_ls_restrained_S_all 1.086
_refine_ls_R_factor_all 0.0964
_refine_ls_R_factor_gt 0.0615
_refine_ls_shift/su_max 0.000
_refine_ls_shift/su_mean 0.000
_refine_ls_structure_factor_coef Fsqd
_refine_ls_weighting_details 'w=1/[\s^2^(Fo^2^)+(0.1072P)^2^] where P=(Fo^2^+2Fc^2^)/3'
_refine_ls_weighting_scheme calc
_refine_ls_wR_factor_gt 0.1585
_refine_ls_wR_factor_ref 0.1851
_reflns_Friedel_coverage 0.000
_reflns_number_gt 10179
_reflns_number_total 15223
_reflns_threshold_expression 'I > 2\s(I)'
_cod_data_source_file c8tc06010j2.cif
_cod_data_source_block ww
_cod_original_cell_volume 4345.7(11)
_cod_database_code 7237575
_shelx_shelxl_version_number 2014/7
_shelx_space_group_comment
;
The symmetry employed for this shelxl refinement is uniquely defined
by the following loop, which should always be used as a source of
symmetry information in preference to the above space-group names.
They are only intended as comments.
;
_shelx_estimated_absorpt_t_min 0.493
_shelx_estimated_absorpt_t_max 0.543

loop_
_space_group_symop_operation_xyz
'x, y, z'
'-x, -y, -z'

loop_
_atom_site_label
_atom_site_type_symbol
_atom_site_fract_x
_atom_site_fract_y
_atom_site_fract_z
_atom_site_U_iso_or_equiv
_atom_site_adp_type
_atom_site_occupancy
_atom_site_site_symmetry_order
_atom_site_calc_flag
_atom_site_refinement_flags_posn
_atom_site_refinement_flags_adp
_atom_site_refinement_flags_occupancy
_atom_site_disorder_assembly
_atom_site_disorder_group
C1 C -0.0447(9) -0.2812(8) 0.0740(6) 0.077(3) Uani 1 1 d . U . . .
H1 H -0.0928 -0.2645 0.0914 0.093 Uiso 1 1 calc R U . . .
C2 C -0.0715(11) -0.3554(10) 0.0239(7) 0.099(4) Uani 1 1 d . U . . .
H2 H -0.1376 -0.3888 0.0074 0.119 Uiso 1 1 calc R U . . .
C3 C -0.0040(11) -0.3807(10) -0.0018(7) 0.096(4) Uani 1 1 d . U . . .
H3 H -0.0235 -0.4306 -0.0366 0.115 Uiso 1 1 calc R U . . .
C4 C 0.0948(12) -0.3339(10) 0.0225(7) 0.103(4) Uani 1 1 d . U . . .
H4 H 0.1416 -0.3522 0.0049 0.124 Uiso 1 1 calc R U . . .
C5 C 0.1222(10) -0.2578(9) 0.0747(6) 0.081(3) Uani 1 1 d . U . . .
H5 H 0.1879 -0.2262 0.0924 0.097 Uiso 1 1 calc R U . . .
C6 C 0.0546(8) -0.2298(7) 0.0995(5) 0.059(3) Uani 1 1 d . U . . .
C7 C 0.0740(7) -0.1537(7) 0.1551(5) 0.051(2) Uani 1 1 d . U . . .
C8 C 0.1628(8) -0.2628(7) 0.2353(5) 0.063(3) Uani 1 1 d . U . . .
H8 H 0.0946 -0.2977 0.2346 0.076 Uiso 1 1 calc R U . . .
C9 C 0.2279(10) -0.3008(9) 0.2474(6) 0.084(4) Uani 1 1 d . U . . .
H9 H 0.2029 -0.3624 0.2534 0.101 Uiso 1 1 calc R U . . .
C10 C 0.3232(12) -0.2505(11) 0.2504(7) 0.098(4) Uani 1 1 d . U . . .
H10 H 0.3650 -0.2772 0.2590 0.117 Uiso 1 1 calc R U . . .
C11 C 0.3643(10) -0.1601(10) 0.2414(7) 0.092(4) Uani 1 1 d . U . . .
H11 H 0.4328 -0.1253 0.2454 0.110 Uiso 1 1 calc R U . . .
C12 C 0.3016(8) -0.1205(8) 0.2260(6) 0.069(3) Uani 1 1 d . U . . .
H12 H 0.3270 -0.0602 0.2171 0.082 Uiso 1 1 calc R U . . .
C13 C 0.2012(7) -0.1741(7) 0.2245(5) 0.052(2) Uani 1 1 d . U . . .
C14 C 0.2097(7) -0.0589(7) 0.3616(5) 0.056(2) Uani 1 1 d . U . . .
H14 H 0.1877 -0.1225 0.3502 0.067 Uiso 1 1 calc R U . . .
C15 C 0.2660(8) -0.0153(8) 0.4204(5) 0.065(3) Uani 1 1 d . U . . .
H15 H 0.2840 -0.0475 0.4485 0.078 Uiso 1 1 calc R U . . .
C16 C 0.2963(8) 0.0805(8) 0.4375(5) 0.063(3) Uani 1 1 d . U . . .
H16 H 0.3363 0.1122 0.4772 0.076 Uiso 1 1 calc R U . . .
C17 C 0.2687(7) 0.1268(7) 0.3977(5) 0.060(3) Uani 1 1 d . U . . .
H17 H 0.2908 0.1902 0.4103 0.072 Uiso 1 1 calc R U . . .
C18 C 0.2072(6) 0.0823(6) 0.3373(5) 0.047(2) Uani 1 1 d . U . . .
C19 C 0.1834(6) -0.0121(7) 0.3174(5) 0.048(2) Uani 1 1 d . U . . .
C20 C 0.1306(7) -0.0601(6) 0.2517(5) 0.051(2) Uani 1 1 d . U . . .
C21 C -0.0340(10) 0.3855(10) 0.2781(7) 0.107(5) Uani 1 1 d D U . . .
C22 C -0.0171(9) 0.3118(8) 0.3076(7) 0.075(3) Uani 1 1 d . U . . .
C23 C -0.0133(8) 0.2530(7) 0.4021(6) 0.067(3) Uani 1 1 d . U . . .
C24 C -0.0140(7) 0.1731(7) 0.3671(5) 0.052(2) Uani 1 1 d . U . . .
C25 C 0.0024(6) 0.1726(6) 0.2968(5) 0.049(2) Uani 1 1 d . U . . .
C26 C -0.0015(8) 0.2449(7) 0.2671(6) 0.067(3) Uani 1 1 d . U . . .
H26 H 0.0064 0.2472 0.2212 0.080 Uiso 1 1 calc R U . . .
C27 C -0.0334(7) 0.0846(6) 0.3911(5) 0.049(2) Uani 1 1 d . U . . .
C28 C -0.0759(8) 0.0553(8) 0.4480(6) 0.065(3) Uani 1 1 d . U . . .
H28 H -0.0862 0.0963 0.4806 0.078 Uiso 1 1 calc R U . . .
C29 C -0.1042(8) -0.0354(8) 0.4582(6) 0.066(3) Uani 1 1 d . U . . .
H29 H -0.1317 -0.0549 0.4978 0.079 Uiso 1 1 calc R U . . .
C30 C -0.0909(8) -0.0956(8) 0.4088(6) 0.069(3) Uani 1 1 d . U . . .
H30 H -0.1099 -0.1569 0.4140 0.083 Uiso 1 1 calc R U . . .
C31 C -0.0498(7) -0.0643(7) 0.3529(5) 0.060(3) Uani 1 1 d . U . . .
H31 H -0.0398 -0.1049 0.3197 0.072 Uiso 1 1 calc R U . . .
C32 C -0.0011(13) 0.2763(10) 0.4803(8) 0.095(4) Uani 1 1 d . U . . .
C33 C 0.1660(8) 0.1559(7) 0.1524(6) 0.062(3) Uani 1 1 d . U . . .
H33 H 0.2150 0.1702 0.1868 0.074 Uiso 1 1 calc R U . . .
C34 C 0.1935(8) 0.1787(8) 0.0893(6) 0.071(3) Uani 1 1 d . U . . .
H34 H 0.2600 0.2079 0.0810 0.085 Uiso 1 1 calc R U . . .
C35 C 0.1195(10) 0.1567(9) 0.0388(7) 0.091(4) Uani 1 1 d . U . . .
H35 H 0.1358 0.1710 -0.0042 0.109 Uiso 1 1 calc R U . . .
C36 C 0.0234(9) 0.1146(9) 0.0520(6) 0.082(3) Uani 1 1 d . U . . .
H36 H -0.0258 0.1000 0.0177 0.098 Uiso 1 1 calc R U . . .
C37 C -0.0036(7) 0.0926(7) 0.1153(5) 0.054(2) Uani 1 1 d . U . . .
C38 C -0.1012(7) 0.0420(7) 0.1381(5) 0.055(2) Uani 1 1 d . U . . .
C39 C -0.1004(7) 0.0131(6) 0.2019(4) 0.045(2) Uani 1 1 d . U . . .
C40 C -0.1912(7) -0.0521(7) 0.2184(5) 0.060(3) Uani 1 1 d . U . . .
H40 H -0.1945 -0.0758 0.2585 0.072 Uiso 1 1 calc R U . . .
C41 C -0.2752(8) -0.0816(8) 0.1764(6) 0.067(3) Uani 1 1 d . U . . .
C42 C -0.1969(8) 0.0163(8) 0.1047(5) 0.066(3) Uani 1 1 d . U . . .
C43 C -0.2089(10) 0.0658(11) 0.0486(7) 0.088(4) Uani 1 1 d . U . . .
C44 C -0.3709(9) -0.1550(10) 0.1938(7) 0.087(4) Uani 1 1 d . U . . .
C45 C 0.7788(9) 0.3992(8) 0.4699(6) 0.076(3) Uani 1 1 d . U . . .
H45 H 0.8051 0.4378 0.4377 0.091 Uiso 1 1 calc R U . . .
C46 C 0.8283(11) 0.4195(10) 0.5331(7) 0.095(4) Uani 1 1 d . U . . .
H46 H 0.8890 0.4714 0.5428 0.114 Uiso 1 1 calc R U . . .
C47 C 0.7913(12) 0.3669(11) 0.5800(7) 0.107(5) Uani 1 1 d . U . . .
H47 H 0.8270 0.3810 0.6217 0.128 Uiso 1 1 calc R U . . .
C48 C 0.7005(13) 0.2918(12) 0.5676(8) 0.129(6) Uani 1 1 d . U . . .
H48 H 0.6720 0.2573 0.6016 0.155 Uiso 1 1 calc R U . . .
C49 C 0.6509(12) 0.2674(11) 0.5020(7) 0.114(5) Uani 1 1 d . U . . .
H49 H 0.5914 0.2142 0.4918 0.136 Uiso 1 1 calc R U . . .
C50 C 0.6896(9) 0.3207(8) 0.4549(6) 0.068(3) Uani 1 1 d . U . . .
C51 C 0.6367(8) 0.2993(7) 0.3877(5) 0.061(3) Uani 1 1 d . U . . .
C52 C 0.5986(7) 0.1319(7) 0.3640(5) 0.056(2) Uani 1 1 d . U . . .
C53 C 0.6881(10) 0.1275(9) 0.3704(6) 0.086(4) Uani 1 1 d . U . . .
H53 H 0.7476 0.1763 0.3637 0.103 Uiso 1 1 calc R U . . .
C54 C 0.6838(11) 0.0438(11) 0.3877(7) 0.101(4) Uani 1 1 d . U . . .
H54 H 0.7421 0.0375 0.3928 0.122 Uiso 1 1 calc R U . . .
C55 C 0.5989(12) -0.0247(10) 0.3968(7) 0.095(4) Uani 1 1 d . U . . .
H55 H 0.5981 -0.0787 0.4082 0.114 Uiso 1 1 calc R U . . .
C56 C 0.5112(11) -0.0174(10) 0.3897(7) 0.099(4) Uani 1 1 d . U . . .
H56 H 0.4517 -0.0659 0.3968 0.119 Uiso 1 1 calc R U . . .
C57 C 0.5119(9) 0.0605(7) 0.3723(5) 0.066(3) Uani 1 1 d . U . . .
H57 H 0.4526 0.0649 0.3661 0.079 Uiso 1 1 calc R U . . .
C58 C 0.5588(7) 0.2254(7) 0.2886(5) 0.054(2) Uani 1 1 d . U . . .
C59 C 0.5124(7) 0.1584(6) 0.2274(5) 0.050(2) Uani 1 1 d . U . . .
C60 C 0.5500(8) 0.0934(7) 0.2053(5) 0.060(3) Uani 1 1 d . U . . .
H60 H 0.6016 0.0925 0.2310 0.073 Uiso 1 1 calc R U . . .
C61 C 0.5113(8) 0.0329(8) 0.1475(5) 0.070(3) Uani 1 1 d . U . . .
H61 H 0.5375 -0.0083 0.1327 0.084 Uiso 1 1 calc R U . . .
C62 C 0.4325(9) 0.0321(8) 0.1100(6) 0.075(3) Uani 1 1 d . U . . .
H62 H 0.4040 -0.0112 0.0711 0.090 Uiso 1 1 calc R U . . .
C63 C 0.3969(9) 0.0950(7) 0.1303(6) 0.073(3) Uani 1 1 d . U . . .
H63 H 0.3446 0.0935 0.1039 0.088 Uiso 1 1 calc R U . . .
C64 C 0.4348(7) 0.1615(7) 0.1884(5) 0.059(3) Uani 1 1 d . U . . .
C65 C 0.8651(14) 0.6784(14) 0.2622(10) 0.118(5) Uani 1 1 d . U . . .
C66 C 0.7553(9) 0.6243(8) 0.2794(6) 0.079(3) Uani 1 1 d . U . . .
C67 C 0.6469(8) 0.6243(7) 0.3527(5) 0.086(4) Uani 1 1 d D U . . .
C68 C 0.5744(8) 0.5406(7) 0.3201(5) 0.061(3) Uani 1 1 d . U . . .
C69 C 0.5990(7) 0.4920(7) 0.2639(5) 0.055(2) Uani 1 1 d . U . . .
C70 C 0.6937(8) 0.5409(7) 0.2455(5) 0.064(3) Uani 1 1 d . U . . .
H70 H 0.7154 0.5153 0.2086 0.077 Uiso 1 1 calc R U . . .
C71 C 0.4737(7) 0.4834(6) 0.3427(5) 0.054(2) Uani 1 1 d . U . . .
C72 C 0.4189(9) 0.5066(8) 0.3869(6) 0.082(4) Uani 1 1 d . U . . .
H72 H 0.4460 0.5658 0.4119 0.099 Uiso 1 1 calc R U . . .
C73 C 0.3243(11) 0.4458(10) 0.3965(7) 0.101(4) Uani 1 1 d . U . . .
H73 H 0.2865 0.4648 0.4256 0.122 Uiso 1 1 calc R U . . .
C74 C 0.2861(10) 0.3575(9) 0.3632(7) 0.090(4) Uani 1 1 d . U . . .
H74 H 0.2229 0.3144 0.3700 0.108 Uiso 1 1 calc R U . . .
C75 C 0.3443(8) 0.3337(8) 0.3188(5) 0.064(3) Uani 1 1 d . U . . .
H75 H 0.3204 0.2729 0.2969 0.077 Uiso 1 1 calc R U . . .
C76 C 0.6334(9) 0.6783(9) 0.4186(6) 0.139 Uani 1 1 d D U . . .
C77 C 0.4383(7) 0.4011(6) 0.1626(5) 0.056(2) Uani 1 1 d . U . . .
C78 C 0.3737(8) 0.4415(8) 0.1748(6) 0.075(3) Uani 1 1 d . U . . .
H78 H 0.3638 0.4594 0.2191 0.089 Uiso 1 1 calc R U . . .
C79 C 0.3253(10) 0.4550(9) 0.1231(7) 0.090(4) Uani 1 1 d D U . . .
C80 C 0.3876(8) 0.3864(7) 0.0445(5) 0.060(3) Uani 1 1 d . U . . .
C81 C 0.3777(11) 0.3508(11) -0.0295(7) 0.091(4) Uani 1 1 d . U . . .
C82 C 0.4455(8) 0.3745(7) 0.0924(5) 0.058(3) Uani 1 1 d . U . . .
C83 C 0.2499(11) 0.4933(11) 0.1377(7) 0.146(7) Uani 1 1 d D U . . .
C84 C 0.5222(9) 0.3407(8) 0.0842(5) 0.068(3) Uani 1 1 d . U . . .
C85 C 0.5493(14) 0.3049(13) 0.0243(9) 0.130(6) Uani 1 1 d . U . . .
H85 H 0.5152 0.2973 -0.0169 0.156 Uiso 1 1 calc R U . . .
C86 C 0.6303(14) 0.2802(13) 0.0274(10) 0.139(6) Uani 1 1 d . U . . .
H86 H 0.6505 0.2592 -0.0124 0.166 Uiso 1 1 calc R U . . .
C87 C 0.6760(12) 0.2870(11) 0.0859(8) 0.116(5) Uani 1 1 d . U . . .
H87 H 0.7284 0.2710 0.0883 0.139 Uiso 1 1 calc R U . . .
C88 C 0.6434(9) 0.3186(8) 0.1436(7) 0.082(3) Uani 1 1 d . U . . .
H88 H 0.6765 0.3246 0.1849 0.099 Uiso 1 1 calc R U . . .
F1 F 0.0328(8) 0.3656(6) 0.5007(4) 0.129(3) Uani 1 1 d . U . . .
F2 F 0.0548(7) 0.2445(5) 0.5080(4) 0.114(3) Uani 1 1 d . U . . .
F3 F -0.0890(8) 0.2400(7) 0.5052(5) 0.127(3) Uani 1 1 d . U . . .
F4 F 0.0236(13) 0.4690(9) 0.3084(8) 0.136(5) Uani 0.7 1 d D U P A 1
F5 F -0.1259(10) 0.3733(10) 0.2852(8) 0.141(5) Uani 0.7 1 d D U P A 1
F6 F -0.0175(12) 0.3838(10) 0.2135(7) 0.125(5) Uani 0.7 1 d D U P A 1
F7 F -0.4003(6) -0.1299(8) 0.2503(5) 0.157(4) Uani 1 1 d . U . . .
F8 F -0.4466(5) -0.1812(6) 0.1489(4) 0.115(3) Uani 1 1 d . U . . .
F9 F -0.3628(7) -0.2319(7) 0.1991(5) 0.135(3) Uani 1 1 d . U . . .
F10 F -0.3007(7) 0.0576(7) 0.0434(4) 0.137(3) Uani 1 1 d . U . . .
F11 F -0.1962(6) 0.0288(7) -0.0122(4) 0.121(3) Uani 1 1 d . U . . .
F12 F -0.1503(7) 0.1528(6) 0.0575(4) 0.114(3) Uani 1 1 d . U . . .
F13 F 0.5960(8) 0.6254(9) 0.4660(5) 0.192(5) Uani 1 1 d D U . . .
F14 F 0.7172(10) 0.7425(9) 0.4499(6) 0.120(5) Uani 0.5 1 d D U P B 1
F15 F 0.5705(9) 0.7116(7) 0.4075(6) 0.194(5) Uani 1 1 d D U . . .
F16 F 0.9279(7) 0.7153(8) 0.3128(6) 0.153(4) Uani 1 1 d . U . . .
F17 F 0.8877(7) 0.6263(7) 0.2158(6) 0.168(4) Uani 1 1 d . U . . .
F18 F 0.8691(9) 0.7476(8) 0.2301(6) 0.172(4) Uani 1 1 d . U . . .
F19 F 0.2703(12) 0.5410(10) 0.1990(7) 0.149(5) Uani 0.7 1 d D U P C 1
F20 F 0.2555(14) 0.5461(11) 0.0903(9) 0.174(7) Uani 0.7 1 d D U P C 1
F21 F 0.1559(13) 0.4220(12) 0.1322(8) 0.185(7) Uani 0.7 1 d D U P C 1
F22 F 0.4615(7) 0.3921(6) -0.0591(4) 0.122(3) Uani 1 1 d . U . . .
F23 F 0.3073(8) 0.3585(8) -0.0639(5) 0.157(4) Uani 1 1 d . U . . .
F24 F 0.3538(7) 0.2623(7) -0.0446(4) 0.139(3) Uani 1 1 d . U . . .
Ir1 Ir 0.02846(2) 0.06734(2) 0.25403(2) 0.04594(14) Uani 1 1 d . . . . .
Ir2 Ir 0.50565(3) 0.36521(2) 0.22958(2) 0.04928(14) Uani 1 1 d . . . . .
N1 N 0.1363(5) -0.1320(5) 0.2117(4) 0.0507(19) Uani 1 1 d . . . . .
N2 N 0.0311(6) -0.0988(5) 0.1579(4) 0.054(2) Uani 1 1 d . . . . .
N3 N 0.0654(5) -0.0412(5) 0.2199(4) 0.0451(17) Uani 1 1 d . . . . .
N4 N -0.0220(5) 0.0239(5) 0.3424(4) 0.0498(19) Uani 1 1 d . . . . .
N5 N -0.0159(8) 0.3206(6) 0.3745(5) 0.078(3) Uani 1 1 d . . . . .
N6 N 0.0691(6) 0.1133(5) 0.1656(4) 0.053(2) Uani 1 1 d . . . . .
N7 N -0.2816(6) -0.0456(7) 0.1219(5) 0.068(2) Uani 1 1 d . . . . .
N8 N 0.5999(6) 0.2158(5) 0.3462(4) 0.054(2) Uani 1 1 d . . . . .
N9 N 0.6203(6) 0.3589(6) 0.3576(4) 0.062(2) Uani 1 1 d . . . . .
N10 N 0.5714(6) 0.3113(6) 0.2952(4) 0.058(2) Uani 1 1 d . . . . .
N11 N 0.4320(6) 0.3946(5) 0.3069(4) 0.0522(19) Uani 1 1 d . . . . .
N12 N 0.7341(8) 0.6704(7) 0.3303(6) 0.101(4) Uani 1 1 d . . . . .
N13 N 0.3285(8) 0.4251(7) 0.0577(5) 0.089(3) Uani 1 1 d . . . . .
N14 N 0.5691(6) 0.3408(6) 0.1443(4) 0.062(2) Uani 1 1 d . . . . .
O1 O 0.1754(4) 0.1297(4) 0.3025(3) 0.0558(17) Uani 1 1 d . . . . .
O2 O 0.4015(5) 0.2235(4) 0.2046(3) 0.0570(17) Uani 1 1 d . . . . .
F14' F 0.6856(17) 0.7862(15) 0.3977(12) 0.158(7) Uani 0.5 1 d . U P B 2
F21' F 0.1980(18) 0.5048(19) 0.1137(14) 0.083(7) Uani 0.3 1 d . U P C 2
F20' F 0.3424(19) 0.6120(16) 0.1352(13) 0.093(7) Uani 0.3 1 d . U P C 2
F19' F 0.213(2) 0.484(2) 0.2110(14) 0.097(8) Uani 0.3 1 d . U P C 2
F4' F 0.065(3) 0.454(3) 0.267(2) 0.140(12) Uani 0.3 1 d . U P A 2
F5' F -0.052(3) 0.440(2) 0.3184(16) 0.104(8) Uani 0.3 1 d . U P A 2
F6' F -0.078(2) 0.356(2) 0.2174(16) 0.094(8) Uani 0.3 1 d . U P A 2

loop_
_atom_site_aniso_label
_atom_site_aniso_U_11
_atom_site_aniso_U_22
_atom_site_aniso_U_33
_atom_site_aniso_U_23
_atom_site_aniso_U_13
_atom_site_aniso_U_12
C1 0.082(7) 0.077(7) 0.075(6) -0.009(5) -0.019(5) 0.044(6)
C2 0.092(7) 0.099(8) 0.099(8) -0.015(6) -0.018(6) 0.045(6)
C3 0.107(8) 0.089(7) 0.089(7) -0.012(6) -0.010(6) 0.049(6)
C4 0.114(8) 0.115(8) 0.093(8) 0.006(6) 0.022(6) 0.064(7)
C5 0.081(7) 0.084(7) 0.072(6) 0.007(5) 0.009(5) 0.033(6)
C6 0.065(6) 0.051(6) 0.063(6) 0.011(4) 0.000(4) 0.026(5)
C7 0.046(5) 0.056(5) 0.054(5) 0.011(4) 0.006(4) 0.025(4)
C8 0.068(6) 0.055(6) 0.069(6) 0.010(4) 0.011(5) 0.030(5)
C9 0.096(7) 0.071(7) 0.098(7) 0.007(5) 0.002(6) 0.052(6)
C10 0.111(8) 0.104(8) 0.109(8) 0.013(6) 0.005(6) 0.077(7)
C11 0.074(7) 0.102(8) 0.110(8) 0.004(6) 0.011(6) 0.052(6)
C12 0.052(5) 0.069(6) 0.088(7) 0.013(5) 0.007(5) 0.029(5)
C13 0.058(5) 0.053(5) 0.053(5) 0.003(4) -0.003(4) 0.033(4)
C14 0.052(5) 0.062(6) 0.060(5) 0.009(4) 0.001(4) 0.031(5)
C15 0.067(6) 0.080(7) 0.060(6) 0.017(5) -0.002(5) 0.041(5)
C16 0.064(6) 0.072(6) 0.055(5) 0.005(5) -0.006(4) 0.033(5)
C17 0.055(5) 0.059(6) 0.060(5) -0.001(4) -0.001(4) 0.024(5)
C18 0.039(4) 0.046(5) 0.056(5) 0.006(4) 0.001(4) 0.018(4)
C19 0.034(4) 0.055(5) 0.056(5) 0.013(4) 0.000(4) 0.021(4)
C20 0.045(5) 0.051(5) 0.059(5) 0.013(4) -0.005(4) 0.022(4)
C21 0.126(9) 0.100(8) 0.096(8) 0.012(7) -0.001(7) 0.052(7)
C22 0.089(7) 0.056(6) 0.093(7) 0.015(5) -0.006(6) 0.042(5)
C23 0.078(6) 0.057(6) 0.076(6) 0.019(5) 0.006(5) 0.036(5)
C24 0.049(5) 0.051(5) 0.064(5) 0.009(4) -0.001(4) 0.029(4)
C25 0.039(4) 0.041(5) 0.066(5) 0.014(4) -0.006(4) 0.015(4)
C26 0.078(6) 0.057(6) 0.074(6) 0.006(5) -0.008(5) 0.040(5)
C27 0.045(5) 0.040(5) 0.062(5) 0.010(4) 0.000(4) 0.019(4)
C28 0.061(6) 0.067(6) 0.074(6) 0.011(5) 0.010(5) 0.034(5)
C29 0.057(5) 0.072(6) 0.072(6) 0.027(5) 0.006(5) 0.026(5)
C30 0.059(6) 0.062(6) 0.093(7) 0.027(5) 0.001(5) 0.028(5)
C31 0.059(5) 0.054(6) 0.075(6) 0.021(5) 0.005(5) 0.029(5)
C32 0.114(8) 0.070(7) 0.101(8) 0.003(6) -0.002(7) 0.045(7)
C33 0.053(5) 0.060(6) 0.075(6) 0.011(5) 0.004(5) 0.027(5)
C34 0.059(6) 0.073(6) 0.084(7) 0.030(5) 0.011(5) 0.027(5)
C35 0.088(7) 0.096(8) 0.097(7) 0.029(6) 0.002(6) 0.043(6)
C36 0.078(7) 0.092(7) 0.076(7) 0.020(5) -0.005(5) 0.035(6)
C37 0.054(5) 0.055(5) 0.060(5) 0.008(4) -0.009(4) 0.029(4)
C38 0.050(5) 0.059(6) 0.063(5) 0.013(4) -0.001(4) 0.030(4)
C39 0.049(5) 0.039(5) 0.056(5) 0.008(4) 0.002(4) 0.028(4)
C40 0.057(5) 0.064(6) 0.073(6) 0.012(4) 0.006(4) 0.040(5)
C41 0.050(5) 0.069(6) 0.080(6) -0.006(5) 0.008(5) 0.031(5)
C42 0.061(6) 0.077(6) 0.063(6) -0.001(5) -0.005(5) 0.037(5)
C43 0.069(6) 0.114(8) 0.091(7) 0.012(6) -0.010(5) 0.052(6)
C44 0.061(6) 0.095(8) 0.085(7) -0.014(6) 0.002(5) 0.025(6)
C45 0.074(6) 0.069(7) 0.075(6) -0.001(5) -0.006(5) 0.026(5)
C46 0.100(8) 0.086(7) 0.092(7) 0.014(6) -0.016(6) 0.034(6)
C47 0.115(8) 0.101(8) 0.085(7) 0.008(6) -0.017(6) 0.032(7)
C48 0.137(9) 0.125(9) 0.101(8) 0.027(7) -0.001(7) 0.032(7)
C49 0.119(9) 0.109(8) 0.087(8) 0.009(7) -0.005(7) 0.029(7)
C50 0.078(6) 0.060(6) 0.062(6) 0.006(5) 0.002(5) 0.026(5)
C51 0.062(6) 0.051(6) 0.060(5) -0.002(4) -0.002(4) 0.021(5)
C52 0.060(5) 0.054(6) 0.056(5) 0.007(4) -0.001(4) 0.028(5)
C53 0.083(7) 0.088(7) 0.088(7) 0.008(6) -0.011(5) 0.041(6)
C54 0.095(8) 0.116(8) 0.113(8) 0.017(6) -0.015(6) 0.066(7)
C55 0.119(8) 0.086(7) 0.088(7) 0.014(6) -0.013(6) 0.052(7)
C56 0.102(8) 0.092(8) 0.099(8) 0.022(6) -0.005(6) 0.038(6)
C57 0.070(6) 0.050(6) 0.077(6) 0.013(5) 0.007(5) 0.025(5)
C58 0.054(5) 0.045(5) 0.058(5) -0.003(4) -0.007(4) 0.022(4)
C59 0.043(5) 0.048(5) 0.057(5) 0.000(4) -0.004(4) 0.020(4)
C60 0.059(5) 0.061(6) 0.061(5) -0.003(4) -0.002(4) 0.029(5)
C61 0.074(6) 0.065(6) 0.075(6) -0.003(5) -0.004(5) 0.040(5)
C62 0.082(6) 0.069(6) 0.075(6) -0.012(5) -0.015(5) 0.042(5)
C63 0.079(6) 0.065(6) 0.080(6) -0.004(5) -0.013(5) 0.040(5)
C64 0.051(5) 0.048(5) 0.066(6) 0.008(4) -0.004(4) 0.013(4)
C65 0.116(9) 0.114(9) 0.111(9) 0.003(7) 0.035(7) 0.042(7)
C66 0.067(6) 0.065(7) 0.089(7) 0.004(5) 0.021(5) 0.016(5)
C67 0.075(7) 0.071(7) 0.089(7) -0.020(5) 0.022(6) 0.020(5)
C68 0.058(5) 0.047(5) 0.066(6) -0.005(4) 0.003(4) 0.016(4)
C69 0.050(5) 0.052(5) 0.062(5) 0.013(4) 0.010(4) 0.020(4)
C70 0.070(6) 0.045(6) 0.067(6) 0.005(4) 0.016(5) 0.016(5)
C71 0.059(5) 0.037(5) 0.052(5) -0.004(4) 0.003(4) 0.012(4)
C72 0.077(7) 0.068(7) 0.086(7) -0.015(5) 0.023(5) 0.024(5)
C73 0.098(8) 0.086(8) 0.118(8) 0.002(6) 0.037(7) 0.041(6)
C74 0.083(7) 0.082(7) 0.097(7) 0.005(6) 0.029(6) 0.032(6)
C75 0.054(5) 0.057(6) 0.073(6) 0.007(5) 0.016(5) 0.017(5)
C76 0.106 0.123 0.140 0.026 0.019 0.005
C77 0.059(5) 0.039(5) 0.074(6) 0.011(4) 0.005(4) 0.023(4)
C78 0.077(6) 0.071(6) 0.074(6) -0.017(5) -0.007(5) 0.040(5)
C79 0.108(8) 0.085(7) 0.095(7) -0.013(6) -0.016(6) 0.068(6)
C80 0.065(6) 0.049(5) 0.062(6) 0.001(4) -0.001(5) 0.024(5)
C81 0.098(8) 0.097(8) 0.089(7) 0.022(6) -0.004(6) 0.050(6)
C82 0.068(6) 0.045(5) 0.061(6) 0.007(4) 0.009(5) 0.025(5)
C83 0.160(11) 0.154(11) 0.127(10) -0.006(8) -0.011(8) 0.080(9)
C84 0.076(6) 0.078(7) 0.054(6) 0.008(5) 0.019(5) 0.037(5)
C85 0.142(10) 0.149(10) 0.118(9) 0.009(7) 0.023(7) 0.084(8)
C86 0.129(9) 0.175(10) 0.143(10) 0.011(8) 0.024(8) 0.099(8)
C87 0.113(8) 0.141(9) 0.113(9) 0.016(7) 0.020(7) 0.075(7)
C88 0.079(7) 0.087(7) 0.093(7) 0.017(5) 0.026(6) 0.046(6)
F1 0.193(7) 0.084(5) 0.101(5) -0.003(4) 0.000(5) 0.057(5)
F2 0.142(6) 0.101(5) 0.094(5) 0.003(4) -0.026(4) 0.054(5)
F3 0.153(7) 0.125(6) 0.128(6) 0.018(5) 0.033(5) 0.085(5)
F4 0.164(9) 0.092(8) 0.166(9) 0.035(7) -0.002(8) 0.067(7)
F5 0.147(8) 0.147(8) 0.174(9) 0.049(7) -0.008(7) 0.100(7)
F6 0.155(9) 0.111(8) 0.141(9) 0.045(6) 0.002(7) 0.081(7)
F7 0.090(5) 0.181(8) 0.124(6) -0.035(5) 0.042(5) 0.006(5)
F8 0.061(4) 0.123(6) 0.131(6) -0.014(4) -0.016(4) 0.024(4)
F9 0.102(6) 0.120(6) 0.174(7) 0.060(5) 0.026(5) 0.030(5)
F10 0.112(5) 0.211(8) 0.129(6) 0.049(5) -0.008(4) 0.102(5)
F11 0.106(5) 0.157(7) 0.092(5) 0.004(5) -0.009(4) 0.056(5)
F12 0.140(6) 0.118(6) 0.111(5) 0.036(4) -0.014(4) 0.077(5)
F13 0.160(7) 0.226(9) 0.139(7) -0.025(6) 0.018(6) 0.052(6)
F14 0.103(8) 0.103(8) 0.094(8) -0.031(7) 0.020(7) 0.003(7)
F15 0.212(9) 0.118(7) 0.247(9) -0.003(6) 0.113(7) 0.074(6)
F16 0.086(5) 0.154(7) 0.180(7) -0.012(6) 0.023(5) 0.029(5)
F17 0.119(6) 0.141(7) 0.194(8) -0.031(6) 0.078(6) 0.025(5)
F18 0.163(7) 0.146(7) 0.167(7) 0.024(6) 0.064(6) 0.029(6)
F19 0.176(10) 0.140(9) 0.165(9) -0.020(7) 0.018(7) 0.113(8)
F20 0.193(11) 0.156(10) 0.225(11) 0.037(8) 0.025(8) 0.122(8)
F21 0.181(10) 0.217(11) 0.188(10) 0.018(8) 0.036(8) 0.118(8)
F22 0.124(6) 0.129(6) 0.103(5) 0.042(4) 0.039(5) 0.038(5)
F23 0.152(7) 0.228(8) 0.107(6) 0.006(5) -0.018(5) 0.105(6)
F24 0.160(7) 0.107(6) 0.109(5) -0.014(4) 0.049(5) 0.029(5)
Ir1 0.0400(2) 0.0345(2) 0.0628(3) 0.00988(16) -0.00606(16) 0.01549(17)
Ir2 0.0462(2) 0.0359(2) 0.0600(3) 0.00187(16) 0.00444(17) 0.01431(18)
N1 0.048(4) 0.040(5) 0.060(5) 0.001(4) -0.008(4) 0.017(4)
N2 0.051(5) 0.044(5) 0.066(5) 0.012(4) -0.003(4) 0.019(4)
N3 0.042(4) 0.043(5) 0.050(4) 0.010(3) -0.008(3) 0.017(4)
N4 0.047(4) 0.035(5) 0.073(5) 0.015(4) -0.001(4) 0.021(4)
N5 0.102(8) 0.056(6) 0.088(7) 0.006(5) -0.008(6) 0.049(6)
N6 0.063(5) 0.039(5) 0.064(5) 0.007(4) -0.005(4) 0.030(4)
N7 0.038(5) 0.092(7) 0.070(6) -0.006(5) -0.010(4) 0.030(5)
N8 0.046(4) 0.048(5) 0.063(5) 0.005(4) -0.002(4) 0.019(4)
N9 0.055(5) 0.061(6) 0.056(5) -0.004(4) -0.005(4) 0.016(4)
N10 0.064(5) 0.049(5) 0.054(5) 0.003(4) 0.005(4) 0.018(4)
N11 0.057(5) 0.036(5) 0.064(5) 0.011(4) 0.016(4) 0.020(4)
N12 0.063(6) 0.055(7) 0.140(10) -0.021(6) 0.042(6) -0.006(5)
N13 0.116(9) 0.076(7) 0.084(7) -0.019(5) -0.021(6) 0.059(7)
N14 0.069(6) 0.056(6) 0.073(6) 0.012(4) 0.026(5) 0.037(5)
O1 0.045(4) 0.044(4) 0.075(4) 0.009(3) -0.014(3) 0.017(3)
O2 0.052(4) 0.040(4) 0.077(5) -0.007(3) -0.008(3) 0.023(3)
F14' 0.149(11) 0.149(11) 0.172(11) -0.006(8) 0.029(8) 0.070(8)
F21' 0.069(9) 0.089(11) 0.113(11) 0.013(8) 0.000(8) 0.057(8)
F20' 0.105(10) 0.079(10) 0.111(11) 0.003(8) 0.014(8) 0.059(8)
F19' 0.090(11) 0.104(12) 0.105(12) 0.003(8) 0.002(8) 0.054(9)
F4' 0.148(15) 0.132(15) 0.143(15) 0.033(9) 0.015(9) 0.062(10)
F5' 0.120(12) 0.089(11) 0.128(12) 0.020(8) 0.008(9) 0.068(9)
F6' 0.104(12) 0.083(11) 0.106(12) 0.033(8) -0.013(8) 0.047(9)

loop_
_atom_type_symbol
_atom_type_description
_atom_type_scat_dispersion_real
_atom_type_scat_dispersion_imag
_atom_type_scat_source
C C 0.0033 0.0016 'International Tables Vol C Tables 4.2.6.8 and 6.1.1.4'
H H 0.0000 0.0000 'International Tables Vol C Tables 4.2.6.8 and 6.1.1.4'
N N 0.0061 0.0033 'International Tables Vol C Tables 4.2.6.8 and 6.1.1.4'
O O 0.0106 0.0060 'International Tables Vol C Tables 4.2.6.8 and 6.1.1.4'
F F 0.0171 0.0103 'International Tables Vol C Tables 4.2.6.8 and 6.1.1.4'
Ir Ir -1.4442 7.9887 'International Tables Vol C Tables 4.2.6.8 and 6.1.1.4'

loop_
_geom_angle_atom_site_label_1
_geom_angle_atom_site_label_2
_geom_angle_atom_site_label_3
_geom_angle
C2 C1 C6 120.6(12)
C2 C1 H1 119.7
C6 C1 H1 119.7
C3 C2 C1 120.7(13)
C3 C2 H2 119.6
C1 C2 H2 119.6
C2 C3 C4 121.3(13)
C2 C3 H3 119.4
C4 C3 H3 119.4
C3 C4 C5 117.9(13)
C3 C4 H4 121.0
C5 C4 H4 121.0
C6 C5 C4 121.2(12)
C6 C5 H5 119.4
C4 C5 H5 119.4
C5 C6 C1 118.2(10)
C5 C6 C7 125.9(10)
C1 C6 C7 115.7(9)
N2 C7 N1 110.3(8)
N2 C7 C6 124.3(8)
N1 C7 C6 125.4(8)
C13 C8 C9 118.5(11)
C13 C8 H8 120.8
C9 C8 H8 120.8
C10 C9 C8 120.3(13)
C10 C9 H9 119.9
C8 C9 H9 119.9
C9 C10 C11 122.6(13)
C9 C10 H10 118.7
C11 C10 H10 118.7
C10 C11 C12 118.8(12)
C10 C11 H11 120.6
C12 C11 H11 120.6
C13 C12 C11 117.6(11)
C13 C12 H12 121.2
C11 C12 H12 121.2
C8 C13 C12 122.1(9)
C8 C13 N1 120.2(9)
C12 C13 N1 117.7(9)
C15 C14 C19 122.5(10)
C15 C14 H14 118.8
C19 C14 H14 118.8
C14 C15 C16 117.8(9)
C14 C15 H15 121.1
C16 C15 H15 121.1
C17 C16 C15 121.2(9)
C17 C16 H16 119.4
C15 C16 H16 119.4
C16 C17 C18 122.0(10)
C16 C17 H17 119.0
C18 C17 H17 119.0
O1 C18 C17 119.7(8)
O1 C18 C19 123.6(8)
C17 C18 C19 116.7(8)
C14 C19 C18 119.3(8)
C14 C19 C20 120.7(9)
C18 C19 C20 120.1(8)
N3 C20 N1 106.8(7)
N3 C20 C19 125.1(8)
N1 C20 C19 128.1(8)
F5' C21 F6' 121(2)
F4 C21 F6 106.4(12)
F4 C21 F5 106.7(12)
F6 C21 F5 109.3(12)
F5' C21 F4' 95(2)
F6' C21 F4' 103(2)
F5' C21 C22 116.5(18)
F6' C21 C22 112.3(17)
F4 C21 C22 112.7(13)
F6 C21 C22 111.9(13)
F5 C21 C22 109.7(12)
F4' C21 C22 105.2(18)
N5 C22 C26 124.6(10)
N5 C22 C21 114.2(10)
C26 C22 C21 121.2(11)
N5 C23 C24 125.3(10)
N5 C23 C32 111.4(10)
C24 C23 C32 123.1(10)
C23 C24 C25 116.5(9)
C23 C24 C27 129.4(9)
C25 C24 C27 114.1(8)
C26 C25 C24 117.0(9)
C26 C25 Ir1 128.8(8)
C24 C25 Ir1 114.3(6)
C22 C26 C25 118.1(11)
C22 C26 H26 120.9
C25 C26 H26 120.9
N4 C27 C28 119.7(9)
N4 C27 C24 111.7(8)
C28 C27 C24 127.4(9)
C27 C28 C29 120.6(10)
C27 C28 H28 119.7
C29 C28 H28 119.7
C30 C29 C28 118.9(11)
C30 C29 H29 120.5
C28 C29 H29 120.5
C31 C30 C29 118.6(11)
C31 C30 H30 120.7
C29 C30 H30 120.7
C30 C31 N4 123.0(10)
C30 C31 H31 118.5
N4 C31 H31 118.5
F2 C32 F1 110.3(12)
F2 C32 F3 107.4(13)
F1 C32 F3 104.3(12)
F2 C32 C23 113.0(12)
F1 C32 C23 111.3(12)
F3 C32 C23 110.1(12)
N6 C33 C34 121.8(10)
N6 C33 H33 119.1
C34 C33 H33 119.1
C33 C34 C35 118.2(11)
C33 C34 H34 120.9
C35 C34 H34 120.9
C36 C35 C34 119.8(13)
C36 C35 H35 120.1
C34 C35 H35 120.1
C35 C36 C37 121.7(11)
C35 C36 H36 119.2
C37 C36 H36 119.2
N6 C37 C36 119.0(10)
N6 C37 C38 110.9(9)
C36 C37 C38 129.9(9)
C39 C38 C42 116.5(9)
C39 C38 C37 114.6(8)
C42 C38 C37 128.9(9)
C40 C39 C38 115.8(8)
C40 C39 Ir1 128.4(7)
C38 C39 Ir1 115.8(7)
C41 C40 C39 120.8(10)
C41 C40 H40 119.6
C39 C40 H40 119.6
N7 C41 C40 124.8(11)
N7 C41 C44 115.3(10)
C40 C41 C44 119.8(12)
N7 C42 C38 124.8(10)
N7 C42 C43 113.9(10)
C38 C42 C43 121.2(11)
F12 C43 F10 107.0(12)
F12 C43 F11 107.7(13)
F10 C43 F11 105.0(10)
F12 C43 C42 113.9(10)
F10 C43 C42 110.2(12)
F11 C43 C42 112.5(12)
F7 C44 F8 105.0(11)
F7 C44 F9 107.4(14)
F8 C44 F9 104.6(11)
F7 C44 C41 112.8(11)
F8 C44 C41 115.1(13)
F9 C44 C41 111.2(11)
C46 C45 C50 119.1(13)
C46 C45 H45 120.4
C50 C45 H45 120.4
C47 C46 C45 121.5(14)
C47 C46 H46 119.2
C45 C46 H46 119.2
C46 C47 C48 120.3(14)
C46 C47 H47 119.9
C48 C47 H47 119.9
C47 C48 C49 118.9(16)
C47 C48 H48 120.5
C49 C48 H48 120.5
C50 C49 C48 120.0(15)
C50 C49 H49 120.0
C48 C49 H49 120.0
C49 C50 C45 120.0(12)
C49 C50 C51 120.8(12)
C45 C50 C51 119.1(11)
N9 C51 N8 109.5(9)
N9 C51 C50 124.8(9)
N8 C51 C50 125.6(10)
C57 C52 C53 122.2(10)
C57 C52 N8 120.2(9)
C53 C52 N8 117.6(10)
C52 C53 C54 116.0(12)
C52 C53 H53 122.0
C54 C53 H53 122.0
C55 C54 C53 121.2(13)
C55 C54 H54 119.4
C53 C54 H54 119.4
C54 C55 C56 120.7(14)
C54 C55 H55 119.6
C56 C55 H55 119.6
C57 C56 C55 119.9(14)
C57 C56 H56 120.1
C55 C56 H56 120.1
C52 C57 C56 119.9(12)
C52 C57 H57 120.0
C56 C57 H57 120.0
N10 C58 N8 107.3(8)
N10 C58 C59 123.1(9)
N8 C58 C59 129.6(9)
C64 C59 C60 120.5(9)
C64 C59 C58 120.4(8)
C60 C59 C58 119.0(8)
C61 C60 C59 120.4(9)
C61 C60 H60 119.8
C59 C60 H60 119.8
C60 C61 C62 120.0(10)
C60 C61 H61 120.0
C62 C61 H61 120.0
C63 C62 C61 119.9(10)
C63 C62 H62 120.1
C61 C62 H62 120.1
C62 C63 C64 123.6(10)
C62 C63 H63 118.2
C64 C63 H63 118.2
O2 C64 C63 121.7(9)
O2 C64 C59 122.8(9)
C63 C64 C59 115.5(9)
F16 C65 F17 113.7(17)
F16 C65 F18 106.8(17)
F17 C65 F18 103.2(15)
F16 C65 C66 114.9(15)
F17 C65 C66 110.0(14)
F18 C65 C66 107.3(15)
N12 C66 C70 126.0(11)
N12 C66 C65 111.3(11)
C70 C66 C65 122.7(12)
N12 C67 C68 124.7(8)
N12 C67 C76 111.3(9)
C68 C67 C76 124.0(9)
C67 C68 C69 119.0(9)
C67 C68 C71 127.9(9)
C69 C68 C71 112.4(8)
C70 C69 C68 113.1(9)
C70 C69 Ir2 128.0(8)
C68 C69 Ir2 118.5(7)
C66 C70 C69 121.8(10)
C66 C70 H70 119.1
C69 C70 H70 119.1
C72 C71 N11 117.7(9)
C72 C71 C68 130.8(9)
N11 C71 C68 111.2(8)
C71 C72 C73 122.1(11)
C71 C72 H72 119.0
C73 C72 H72 119.0
C74 C73 C72 119.4(12)
C74 C73 H73 120.3
C72 C73 H73 120.3
C73 C74 C75 118.0(12)
C73 C74 H74 121.0
C75 C74 H74 121.0
N11 C75 C74 121.6(10)
N11 C75 H75 119.2
C74 C75 H75 119.2
F15 C76 F14 111.7(12)
F15 C76 F13 105.1(10)
F14 C76 F13 101.8(10)
F15 C76 C67 111.0(9)
F14 C76 C67 113.7(10)
F13 C76 C67 113.0(10)
F15 C76 F14' 65.6(10)
F13 C76 F14' 147.9(12)
C67 C76 F14' 98.8(10)
C78 C77 C82 114.2(9)
C78 C77 Ir2 127.3(8)
C82 C77 Ir2 118.1(7)
C79 C78 C77 121.0(11)
C79 C78 H78 119.5
C77 C78 H78 119.5
N13 C79 C78 124.0(11)
N13 C79 C83 115.4(11)
C78 C79 C83 119.9(12)
N13 C80 C82 124.6(10)
N13 C80 C81 110.2(10)
C82 C80 C81 125.1(10)
F24 C81 F23 102.3(12)
F24 C81 F22 104.5(12)
F23 C81 F22 107.3(12)
F24 C81 C80 114.9(11)
F23 C81 C80 114.0(12)
F22 C81 C80 112.8(12)
C80 C82 C77 119.4(9)
C80 C82 C84 130.1(10)
C77 C82 C84 110.4(9)
F19 C83 F20 111.9(12)
F19 C83 F21 109.8(12)
F20 C83 F21 108.8(12)
F21' C83 C79 141(2)
F19 C83 C79 109.7(12)
F20 C83 C79 106.7(14)
F21 C83 C79 110.0(14)
F21' C83 F19' 103(2)
C79 C83 F19' 113.0(15)
F21' C83 F20' 91(2)
C79 C83 F20' 92.1(11)
F19' C83 F20' 110.3(15)
N14 C84 C85 116.9(12)
N14 C84 C82 114.7(9)
C85 C84 C82 128.3(12)
C84 C85 C86 119.3(16)
C84 C85 H85 120.3
C86 C85 H85 120.3
C87 C86 C85 120.7(17)
C87 C86 H86 119.6
C85 C86 H86 119.6
C86 C87 C88 117.5(16)
C86 C87 H87 121.2
C88 C87 H87 121.2
N14 C88 C87 124.7(13)
N14 C88 H88 117.7
C87 C88 H88 117.7
C39 Ir1 C25 90.0(3)
C39 Ir1 N6 79.5(3)
C25 Ir1 N6 97.0(3)
C39 Ir1 N4 97.1(3)
C25 Ir1 N4 79.6(3)
N6 Ir1 N4 175.2(3)
C39 Ir1 N3 95.8(3)
C25 Ir1 N3 173.2(3)
N6 Ir1 N3 87.6(3)
N4 Ir1 N3 96.1(3)
C39 Ir1 O1 174.7(3)
C25 Ir1 O1 91.7(3)
N6 Ir1 O1 95.4(3)
N4 Ir1 O1 88.1(3)
N3 Ir1 O1 82.9(2)
C69 Ir2 C77 93.5(4)
C69 Ir2 N11 79.9(4)
C77 Ir2 N11 93.3(4)
C69 Ir2 N14 100.5(4)
C77 Ir2 N14 79.3(4)
N11 Ir2 N14 172.6(3)
C69 Ir2 N10 92.6(4)
C77 Ir2 N10 173.5(3)
N11 Ir2 N10 90.0(3)
N14 Ir2 N10 97.4(3)
C69 Ir2 O2 172.9(3)
C77 Ir2 O2 91.6(3)
N11 Ir2 O2 95.0(3)
N14 Ir2 O2 85.2(3)
N10 Ir2 O2 82.5(3)
C20 N1 C7 107.3(7)
C20 N1 C13 126.6(7)
C7 N1 C13 126.1(7)
C7 N2 N3 105.7(7)
C20 N3 N2 109.9(7)
C20 N3 Ir1 125.1(6)
N2 N3 Ir1 124.7(5)
C27 N4 C31 119.2(8)
C27 N4 Ir1 118.2(6)
C31 N4 Ir1 122.5(7)
C23 N5 C22 116.7(9)
C33 N6 C37 119.5(9)
C33 N6 Ir1 121.9(7)
C37 N6 Ir1 118.3(7)
C42 N7 C41 115.6(8)
C58 N8 C51 107.3(8)
C58 N8 C52 127.4(8)
C51 N8 C52 125.2(8)
C51 N9 N10 106.0(8)
C58 N10 N9 110.0(8)
C58 N10 Ir2 125.7(6)
N9 N10 Ir2 123.5(6)
C75 N11 C71 120.9(9)
C75 N11 Ir2 121.1(7)
C71 N11 Ir2 117.8(6)
C66 N12 C67 114.5(10)
C80 N13 C79 116.4(10)
C88 N14 C84 120.4(9)
C88 N14 Ir2 124.2(8)
C84 N14 Ir2 115.1(7)
C18 O1 Ir1 120.8(5)
C64 O2 Ir2 118.6(6)

loop_
_geom_bond_atom_site_label_1
_geom_bond_atom_site_label_2
_geom_bond_distance
C1 C2 1.364(16)
C1 C6 1.404(14)
C1 H1 0.9300
C2 C3 1.332(18)
C2 H2 0.9300
C3 C4 1.385(18)
C3 H3 0.9300
C4 C5 1.408(16)
C4 H4 0.9300
C5 C6 1.354(15)
C5 H5 0.9300
C6 C7 1.467(13)
C7 N2 1.303(11)
C7 N1 1.365(11)
C8 C13 1.350(13)
C8 C9 1.397(15)
C8 H8 0.9300
C9 C10 1.30(2)
C9 H9 0.9300
C10 C11 1.364(18)
C10 H10 0.9300
C11 C12 1.402(15)
C11 H11 0.9300
C12 C13 1.374(14)
C12 H12 0.9300
C13 N1 1.448(11)
C14 C15 1.352(13)
C14 C19 1.398(13)
C14 H14 0.9300
C15 C16 1.407(14)
C15 H15 0.9300
C16 C17 1.340(14)
C16 H16 0.9300
C17 C18 1.411(12)
C17 H17 0.9300
C18 O1 1.328(10)
C18 C19 1.411(12)
C19 C20 1.456(12)
C20 N3 1.325(10)
C20 N1 1.357(11)
C21 F5' 1.24(3)
C21 F6' 1.30(3)
C21 F4 1.305(14)
C21 F6 1.318(14)
C21 F5 1.318(14)
C21 F4' 1.47(4)
C21 C22 1.515(18)
C22 N5 1.326(14)
C22 C26 1.370(15)
C23 N5 1.310(13)
C23 C24 1.384(13)
C23 C32 1.549(17)
C24 C25 1.433(13)
C24 C27 1.488(13)
C25 C26 1.410(13)
C25 Ir1 1.997(9)
C26 H26 0.9300
C27 N4 1.355(11)
C27 C28 1.355(14)
C28 C29 1.392(14)
C28 H28 0.9300
C29 C30 1.373(15)
C29 H29 0.9300
C30 C31 1.341(14)
C30 H30 0.9300
C31 N4 1.355(11)
C31 H31 0.9300
C32 F2 1.311(15)
C32 F1 1.311(14)
C32 F3 1.328(17)
C33 N6 1.361(13)
C33 C34 1.384(15)
C33 H33 0.9300
C34 C35 1.384(15)
C34 H34 0.9300
C35 C36 1.351(17)
C35 H35 0.9300
C36 C37 1.382(15)
C36 H36 0.9300
C37 N6 1.371(11)
C37 C38 1.453(14)
C38 C39 1.421(13)
C38 C42 1.438(13)
C39 C40 1.396(13)
C39 Ir1 1.957(9)
C40 C41 1.367(14)
C40 H40 0.9300
C41 N7 1.328(14)
C41 C44 1.501(17)
C42 N7 1.322(14)
C42 C43 1.520(17)
C43 F12 1.286(15)
C43 F10 1.326(13)
C43 F11 1.335(15)
C44 F7 1.298(14)
C44 F8 1.315(14)
C44 F9 1.324(16)
C45 C46 1.383(15)
C45 C50 1.384(15)
C45 H45 0.9300
C46 C47 1.321(18)
C46 H46 0.9300
C47 C48 1.37(2)
C47 H47 0.9300
C48 C49 1.418(19)
C48 H48 0.9300
C49 C50 1.334(18)
C49 H49 0.9300
C50 C51 1.473(14)
C51 N9 1.313(13)
C51 N8 1.365(11)
C52 C57 1.349(14)
C52 C53 1.381(14)
C52 N8 1.448(12)
C53 C54 1.424(17)
C53 H53 0.9300
C54 C55 1.316(18)
C54 H54 0.9300
C55 C56 1.380(18)
C55 H55 0.9300
C56 C57 1.353(16)
C56 H56 0.9300
C57 H57 0.9300
C58 N10 1.312(12)
C58 N8 1.359(12)
C58 C59 1.459(12)
C59 C64 1.416(13)
C59 C60 1.423(13)
C60 C61 1.349(13)
C60 H60 0.9300
C61 C62 1.387(14)
C61 H61 0.9300
C62 C63 1.362(14)
C62 H62 0.9300
C63 C64 1.398(14)
C63 H63 0.9300
C64 O2 1.310(11)
C65 F16 1.263(19)
C65 F17 1.316(18)
C65 F18 1.35(2)
C65 C66 1.57(2)
C66 N12 1.305(14)
C66 C70 1.342(14)
C67 N12 1.318(14)
C67 C68 1.385(13)
C67 C76 1.546(9)
C68 C69 1.430(13)
C68 C71 1.508(14)
C69 C70 1.381(13)
C69 Ir2 1.940(10)
C70 H70 0.9300
C71 C72 1.341(14)
C71 N11 1.381(11)
C72 C73 1.370(17)
C72 H72 0.9300
C73 C74 1.358(17)
C73 H73 0.9300
C74 C75 1.386(15)
C74 H74 0.9300
C75 N11 1.311(12)
C75 H75 0.9300
C76 F15 1.305(12)
C76 F14 1.315(12)
C76 F13 1.332(12)
C76 F14' 1.70(3)
C77 C78 1.393(13)
C77 C82 1.434(14)
C77 Ir2 1.961(10)
C78 C79 1.351(16)
C78 H78 0.9300
C79 N13 1.342(15)
C79 C83 1.524(10)
C80 N13 1.303(13)
C80 C82 1.372(14)
C80 C81 1.495(17)
C81 F24 1.311(15)
C81 F23 1.313(15)
C81 F22 1.335(16)
C82 C84 1.477(14)
C83 F21' 1.01(2)
C83 F19 1.312(14)
C83 F20 1.345(15)
C83 F21 1.376(15)
C83 F19' 1.58(3)
C83 F20' 1.83(3)
C84 N14 1.384(13)
C84 C85 1.403(18)
C85 C86 1.44(2)
C85 H85 0.9300
C86 C87 1.32(2)
C86 H86 0.9300
C87 C88 1.381(17)
C87 H87 0.9300
C88 N14 1.313(13)
C88 H88 0.9300
Ir1 N6 2.017(8)
Ir1 N4 2.030(8)
Ir1 N3 2.098(7)
Ir1 O1 2.139(6)
Ir2 N11 2.036(7)
Ir2 N14 2.041(8)
Ir2 N10 2.121(8)
Ir2 O2 2.132(6)
N2 N3 1.388(10)
N9 N10 1.383(10)
